data_7245740
loop_
_publ_author_name
'Li, Duo-Fu'
'Guo, Feng'
'He, Xiao-Li'
'Wu, Yao-Zhen'
'Deng, Xiang-Hong'
'Yang, Kang-Ping'
'Sui, Yan'
'Li, Yongxiu'

_publ_section_title
;
 A Layered Hybrid Rare-Earth Double Perovskite with Two Continuous
 Reversible Phase Transitions Induced By Unusual Two Driving Gears of
 Fan-Like Rotation Movements
;
_journal_name_full CrystEngComm
_journal_paper_doi 10.1039/D2CE01297A
_journal_year 2022
_chemical_formula_moiety 'Eu K N8 O24, 4(C7 H14 N)'
_chemical_formula_sum 'C28 H56 Eu K N12 O24'
_chemical_formula_weight 1135.90
_space_group_crystal_system monoclinic
_space_group_IT_number 15
_space_group_name_Hall '-I 2ya'
_space_group_name_H-M_alt 'I 1 2/a 1'
_atom_sites_solution_hydrogens geom
_audit_creation_method SHELXL-2014
_audit_update_record
;
2022-09-09 deposited with the CCDC.	2022-10-31 downloaded from the CCDC.
;
_cell_angle_alpha 90
_cell_angle_beta 90.091(3)
_cell_angle_gamma 90
_cell_formula_units_Z 4
_cell_length_a 19.4896(6)
_cell_length_b 9.8579(3)
_cell_length_c 23.1307(7)
_cell_measurement_reflns_used 4073
_cell_measurement_temperature 233(2)
_cell_measurement_theta_max 28.8140
_cell_measurement_theta_min 3.5300
_cell_volume 4444.0(2)
_computing_cell_refinement 'CrysAlisPro 1.171.40.53 (Rigaku OD, 2019)'
_computing_data_collection 'CrysAlisPro 1.171.40.53 (Rigaku OD, 2019)'
_computing_data_reduction 'CrysAlisPro 1.171.40.53 (Rigaku OD, 2019)'
_computing_structure_refinement 'SHELXL-2014 (Sheldrick, 2014)'
_diffrn_ambient_temperature 233(2)
_diffrn_measured_fraction_theta_full 0.799
_diffrn_measured_fraction_theta_max 0.865
_diffrn_measurement_device_type 'SuperNova, Single source at offset/far, EosS2'
_diffrn_radiation_type MoK\a
_diffrn_radiation_wavelength 0.71073
_diffrn_reflns_av_R_equivalents 0.0201
_diffrn_reflns_av_unetI/netI 0.0319
_diffrn_reflns_Laue_measured_fraction_full 0.799
_diffrn_reflns_Laue_measured_fraction_max 0.865
_diffrn_reflns_limit_h_max 22
_diffrn_reflns_limit_h_min -14
_diffrn_reflns_limit_k_max 7
_diffrn_reflns_limit_k_min -11
_diffrn_reflns_limit_l_max 26
_diffrn_reflns_limit_l_min -23
_diffrn_reflns_number 5332
_diffrn_reflns_point_group_measured_fraction_full 0.799
_diffrn_reflns_point_group_measured_fraction_max 0.865
_diffrn_reflns_theta_full 25.242
_diffrn_reflns_theta_max 24.499
_diffrn_reflns_theta_min 3.354
_diffrn_source 'micro-focus sealed X-ray tube'
_exptl_absorpt_coefficient_mu 1.604
_exptl_absorpt_correction_T_max 1.00000
_exptl_absorpt_correction_T_min 0.80868
_exptl_absorpt_correction_type multi-scan
_exptl_absorpt_process_details
;
CrysAlisPro 1.171.40.53 (Rigaku Oxford Diffraction, 2019)
Empirical absorption correction using spherical harmonics,
 implemented in SCALE3 ABSPACK scaling algorithm.
;
_exptl_crystal_colour colorless
_exptl_crystal_density_diffrn 1.698
_exptl_crystal_description block
_exptl_crystal_F_000 2328
_exptl_crystal_size_max 0.200
_exptl_crystal_size_mid 0.180
_exptl_crystal_size_min 0.150
_refine_diff_density_max 0.528
_refine_diff_density_min -0.386
_refine_diff_density_rms 0.076
_refine_ls_extinction_method none
_refine_ls_goodness_of_fit_ref 1.106
_refine_ls_hydrogen_treatment constr
_refine_ls_matrix_type full
_refine_ls_number_parameters 300
_refine_ls_number_reflns 3215
_refine_ls_number_restraints 0
_refine_ls_restrained_S_all 1.106
_refine_ls_R_factor_all 0.0350
_refine_ls_R_factor_gt 0.0293
_refine_ls_shift/su_max 0.000
_refine_ls_shift/su_mean 0.000
_refine_ls_structure_factor_coef Fsqd
_refine_ls_weighting_details 'w=1/[\s^2^(Fo^2^)+(0.0271P)^2^+12.1827P] where P=(Fo^2^+2Fc^2^)/3'
_refine_ls_weighting_scheme calc
_refine_ls_wR_factor_gt 0.0717
_refine_ls_wR_factor_ref 0.0743
_reflns_Friedel_coverage 0.000
_reflns_number_gt 2740
_reflns_number_total 3215
_reflns_threshold_expression 'I > 2\s(I)'
_cod_data_source_file d2ce01297a2.cif
_cod_data_source_block 20211126-LDF-351-233K
_cod_original_sg_symbol_H-M 'I 2/a'
_cod_database_code 7245740
_shelx_space_group_comment
;
The symmetry employed for this shelxl refinement is uniquely defined
by the following loop, which should always be used as a source of
symmetry information in preference to the above space-group names.
They are only intended as comments.
;
_shelx_estimated_absorpt_t_min 0.740
_shelx_estimated_absorpt_t_max 0.795
_shelxl_version_number 2014-3

loop_
_space_group_symop_operation_xyz
'x, y, z'
'-x+1/2, y, -z'
'x+1/2, y+1/2, z+1/2'
'-x+1, y+1/2, -z+1/2'
'-x, -y, -z'
'x-1/2, -y, z'
'-x+1/2, -y+1/2, -z+1/2'
'x, -y+1/2, z+1/2'

loop_
_atom_site_label
_atom_site_type_symbol
_atom_site_fract_x
_atom_site_fract_y
_atom_site_fract_z
_atom_site_U_iso_or_equiv
_atom_site_adp_type
_atom_site_occupancy
_atom_site_site_symmetry_order
_atom_site_calc_flag
_atom_site_refinement_flags_posn
_atom_site_refinement_flags_adp
_atom_site_refinement_flags_occupancy
_atom_site_disorder_assembly
_atom_site_disorder_group
Eu1 Eu 0.0000 1.0000 0.5000 0.01650(10) Uani 1 2 d S . P . .
K1 K 0.2500 0.49596(11) 0.5000 0.0271(3) Uani 1 2 d S T P . .
O1 O 0.23249(16) 0.3710(4) 0.38854(14) 0.0494(9) Uani 1 1 d . . . . .
N1 N 0.2839(2) 0.4214(4) 0.36545(16) 0.0373(9) Uani 1 1 d . . . . .
O2 O 0.31371(19) 0.3597(4) 0.32572(14) 0.0565(10) Uani 1 1 d . . . . .
N2 N 0.10728(17) 0.7834(3) 0.50431(14) 0.0274(8) Uani 1 1 d . . . . .
O3 O 0.3079(2) 0.5307(3) 0.38305(16) 0.0535(9) Uani 1 1 d . . . . .
N3 N 0.0122(2) 1.0194(4) 0.37111(15) 0.0339(9) Uani 1 1 d . . . . .
O4 O 0.14979(16) 0.6931(3) 0.50728(15) 0.0471(9) Uani 1 1 d . . . . .
N4 N 0.11008(18) 1.2092(4) 0.51563(15) 0.0317(8) Uani 1 1 d . . . . .
O5 O 0.12304(15) 0.9064(3) 0.50856(12) 0.0342(7) Uani 1 1 d . . . . .
O6 O 0.04465(15) 0.7565(3) 0.49672(13) 0.0357(7) Uani 1 1 d . . . . .
O7 O 0.04865(16) 0.9390(3) 0.39979(12) 0.0378(7) Uani 1 1 d . . . . .
O8 O 0.0153(2) 1.0255(4) 0.31818(13) 0.0595(11) Uani 1 1 d . . . . .
O9 O -0.02826(16) 1.0945(3) 0.39894(12) 0.0385(8) Uani 1 1 d . . . . .
O10 O 0.07924(15) 1.1577(3) 0.55789(12) 0.0355(7) Uani 1 1 d . . . . .
O11 O 0.1550(2) 1.2937(4) 0.52323(17) 0.0723(12) Uani 1 1 d . . . . .
O12 O 0.09202(15) 1.1710(3) 0.46628(12) 0.0387(7) Uani 1 1 d . . . . .
N6 N 0.25435(19) 1.0846(4) 0.35814(16) 0.0393(9) Uani 1 1 d . . . . .
H6 H 0.2593 1.1801 0.3692 0.047 Uiso 1 1 calc R U . . .
C8 C 0.1972(3) 1.0728(5) 0.3166(2) 0.0516(14) Uani 1 1 d . . . . .
H8A H 0.2051 1.1330 0.2841 0.062 Uiso 1 1 calc R U . . .
H8B H 0.1547 1.0994 0.3350 0.062 Uiso 1 1 calc R U . . .
C9 C 0.1918(3) 0.9283(5) 0.2955(2) 0.0502(13) Uani 1 1 d . . . . .
H9A H 0.2026 0.9241 0.2546 0.060 Uiso 1 1 calc R U . . .
H9B H 0.1454 0.8953 0.3008 0.060 Uiso 1 1 calc R U . . .
C10 C 0.2420(2) 0.8401(5) 0.3295(2) 0.0410(11) Uani 1 1 d . . . . .
H10 H 0.2368 0.7447 0.3184 0.049 Uiso 1 1 calc R U . . .
C11 C 0.3137(3) 0.8873(6) 0.3174(3) 0.0653(16) Uani 1 1 d . . . . .
H11A H 0.3244 0.8731 0.2769 0.078 Uiso 1 1 calc R U . . .
H11B H 0.3460 0.8355 0.3404 0.078 Uiso 1 1 calc R U . . .
C12 C 0.3200(3) 1.0377(6) 0.3320(3) 0.0648(17) Uani 1 1 d . . . . .
H12A H 0.3574 1.0517 0.3591 0.078 Uiso 1 1 calc R U . . .
H12B H 0.3296 1.0893 0.2973 0.078 Uiso 1 1 calc R U . . .
C13 C 0.2264(3) 0.8578(5) 0.3931(2) 0.0540(14) Uani 1 1 d . . . . .
H13A H 0.2547 0.7969 0.4157 0.065 Uiso 1 1 calc R U . . .
H13B H 0.1786 0.8357 0.4003 0.065 Uiso 1 1 calc R U . . .
C14 C 0.2404(3) 1.0038(5) 0.4108(2) 0.0579(16) Uani 1 1 d . . . . .
H14A H 0.2010 1.0406 0.4310 0.070 Uiso 1 1 calc R U . . .
H14B H 0.2797 1.0073 0.4366 0.070 Uiso 1 1 calc R U . . .
C1 C -0.0298(3) 0.3885(5) 0.3168(2) 0.0524(14) Uani 1 1 d . . . . .
H1A H -0.0543 0.3952 0.2804 0.063 Uiso 1 1 calc R U . . .
H1B H -0.0442 0.3060 0.3362 0.063 Uiso 1 1 calc R U . . .
C2 C 0.0467(3) 0.3846(5) 0.3060(2) 0.0537(14) Uani 1 1 d . . . . .
H2A H 0.0655 0.2993 0.3197 0.064 Uiso 1 1 calc R U . . .
H2B H 0.0556 0.3916 0.2648 0.064 Uiso 1 1 calc R U . . .
C3 C 0.0799(3) 0.5006(5) 0.3372(2) 0.0490(13) Uani 1 1 d . . . . .
H3 H 0.1296 0.4981 0.3305 0.059 Uiso 1 1 calc R U . . .
C4 C 0.0513(3) 0.6329(5) 0.3150(2) 0.0580(15) Uani 1 1 d . . . . .
H4A H 0.0726 0.7082 0.3352 0.070 Uiso 1 1 calc R U . . .
H4B H 0.0613 0.6421 0.2741 0.070 Uiso 1 1 calc R U . . .
N5 N -0.0455(2) 0.5095(4) 0.35397(17) 0.0401(10) Uani 1 1 d . . . . .
H5 H -0.0950 0.5128 0.3609 0.048 Uiso 1 1 calc R U . . .
C5 C -0.0244(3) 0.6356(5) 0.3244(2) 0.0521(14) Uani 1 1 d . . . . .
H5A H -0.0367 0.7135 0.3478 0.063 Uiso 1 1 calc R U . . .
H5B H -0.0480 0.6430 0.2875 0.063 Uiso 1 1 calc R U . . .
C6 C 0.0662(4) 0.4876(6) 0.4007(2) 0.0695(19) Uani 1 1 d . . . . .
H6A H 0.0831 0.4009 0.4146 0.083 Uiso 1 1 calc R U . . .
H6B H 0.0900 0.5590 0.4215 0.083 Uiso 1 1 calc R U . . .
C7 C -0.0089(4) 0.4977(6) 0.4113(2) 0.0629(17) Uani 1 1 d . . . . .
H7A H -0.0187 0.5767 0.4349 0.076 Uiso 1 1 calc R U . . .
H7B H -0.0248 0.4178 0.4317 0.076 Uiso 1 1 calc R U . . .

loop_
_atom_site_aniso_label
_atom_site_aniso_U_11
_atom_site_aniso_U_22
_atom_site_aniso_U_33
_atom_site_aniso_U_23
_atom_site_aniso_U_13
_atom_site_aniso_U_12
Eu1 0.01573(16) 0.01602(15) 0.01774(15) -0.00014(11) -0.00078(10) -0.00032(11)
K1 0.0234(6) 0.0231(6) 0.0349(7) 0.000 0.0036(5) 0.000
O1 0.0320(18) 0.059(2) 0.058(2) -0.0059(18) 0.0084(16) -0.0079(18)
N1 0.039(2) 0.040(2) 0.033(2) 0.004(2) -0.0081(18) 0.003(2)
O2 0.068(2) 0.059(2) 0.0422(19) -0.0119(18) 0.0200(18) -0.008(2)
N2 0.0248(19) 0.0260(18) 0.0312(19) 0.0036(16) -0.0005(15) 0.0022(17)
O3 0.064(3) 0.0354(18) 0.061(2) -0.0058(18) 0.009(2) -0.0030(19)
N3 0.039(2) 0.042(2) 0.0209(19) -0.0003(18) 0.0041(17) 0.004(2)
O4 0.0373(18) 0.0364(17) 0.067(2) 0.0019(18) -0.0068(17) 0.0249(17)
N4 0.029(2) 0.0297(19) 0.036(2) -0.0023(18) 0.0019(17) -0.0087(18)
O5 0.0293(16) 0.0304(16) 0.0428(17) -0.0004(15) 0.0028(13) -0.0015(14)
O6 0.0301(17) 0.0305(15) 0.0465(18) -0.0015(15) -0.0015(14) 0.0000(15)
O7 0.0372(18) 0.0452(18) 0.0310(16) 0.0017(16) 0.0014(14) 0.0088(17)
O8 0.075(3) 0.088(3) 0.0153(16) 0.0020(17) 0.0040(16) 0.016(2)
O9 0.0425(18) 0.0431(17) 0.0299(15) 0.0039(15) 0.0017(14) 0.0100(17)
O10 0.0327(17) 0.0368(16) 0.0370(16) -0.0011(15) -0.0006(14) -0.0078(15)
O11 0.066(3) 0.075(3) 0.076(3) -0.005(2) -0.003(2) -0.052(2)
O12 0.0414(19) 0.0363(17) 0.0386(17) 0.0000(15) 0.0070(14) -0.0009(16)
N6 0.041(2) 0.033(2) 0.043(2) -0.0085(19) -0.0027(18) 0.000(2)
C8 0.052(3) 0.053(3) 0.050(3) 0.005(3) -0.020(3) 0.001(3)
C9 0.055(3) 0.055(3) 0.041(3) -0.002(3) -0.015(2) -0.006(3)
C10 0.047(3) 0.031(2) 0.045(3) -0.008(2) 0.001(2) 0.002(2)
C11 0.042(3) 0.074(4) 0.081(4) -0.027(4) 0.015(3) 0.007(3)
C12 0.036(3) 0.074(4) 0.084(4) -0.020(4) 0.016(3) -0.024(3)
C13 0.066(4) 0.055(3) 0.041(3) 0.010(3) 0.004(3) 0.002(3)
C14 0.079(4) 0.065(4) 0.030(3) -0.007(3) 0.003(3) 0.020(3)
C1 0.068(4) 0.038(3) 0.051(3) -0.008(3) -0.009(3) -0.013(3)
C2 0.069(4) 0.040(3) 0.052(3) -0.013(3) 0.001(3) 0.016(3)
C3 0.042(3) 0.055(3) 0.050(3) -0.004(3) -0.004(2) 0.003(3)
C4 0.066(4) 0.040(3) 0.068(4) 0.008(3) 0.010(3) -0.008(3)
N5 0.036(2) 0.043(2) 0.042(2) 0.0026(19) 0.0106(18) 0.0036(19)
C5 0.074(4) 0.034(3) 0.048(3) 0.008(2) 0.011(3) 0.017(3)
C6 0.083(5) 0.079(4) 0.047(3) -0.001(3) -0.023(3) 0.012(4)
C7 0.090(5) 0.074(4) 0.026(3) 0.009(3) 0.007(3) -0.009(4)

loop_
_atom_type_symbol
_atom_type_description
_atom_type_scat_dispersion_real
_atom_type_scat_dispersion_imag
_atom_type_scat_source
C C 0.0033 0.0016 'International Tables Vol C Tables 4.2.6.8 and 6.1.1.4'
H H 0.0000 0.0000 'International Tables Vol C Tables 4.2.6.8 and 6.1.1.4'
Eu Eu -0.1578 3.6682 'International Tables Vol C Tables 4.2.6.8 and 6.1.1.4'
K K 0.2009 0.2494 'International Tables Vol C Tables 4.2.6.8 and 6.1.1.4'
N N 0.0061 0.0033 'International Tables Vol C Tables 4.2.6.8 and 6.1.1.4'
O O 0.0106 0.0060 'International Tables Vol C Tables 4.2.6.8 and 6.1.1.4'

loop_
_geom_angle_atom_site_label_1
_geom_angle_atom_site_label_2
_geom_angle_atom_site_label_3
_geom_angle
_geom_angle_site_symmetry_1
_geom_angle_site_symmetry_3
_geom_angle_publ_flag
O6 Eu1 O6 180.0 5_576 . ?
O6 Eu1 O10 112.33(9) 5_576 5_576 ?
O6 Eu1 O10 67.67(9) . 5_576 ?
O6 Eu1 O10 67.67(9) 5_576 . ?
O6 Eu1 O10 112.33(9) . . ?
O10 Eu1 O10 180.00(10) 5_576 . ?
O6 Eu1 O9 112.67(10) 5_576 5_576 ?
O6 Eu1 O9 67.33(10) . 5_576 ?
O10 Eu1 O9 112.46(10) 5_576 5_576 ?
O10 Eu1 O9 67.54(10) . 5_576 ?
O6 Eu1 O9 67.33(10) 5_576 . ?
O6 Eu1 O9 112.67(10) . . ?
O10 Eu1 O9 67.54(10) 5_576 . ?
O10 Eu1 O9 112.46(10) . . ?
O9 Eu1 O9 180.0 5_576 . ?
O6 Eu1 O5 130.64(9) 5_576 . ?
O6 Eu1 O5 49.36(9) . . ?
O10 Eu1 O5 112.47(9) 5_576 . ?
O10 Eu1 O5 67.53(9) . . ?
O9 Eu1 O5 66.61(10) 5_576 . ?
O9 Eu1 O5 113.39(10) . . ?
O6 Eu1 O5 49.36(9) 5_576 5_576 ?
O6 Eu1 O5 130.64(9) . 5_576 ?
O10 Eu1 O5 67.53(9) 5_576 5_576 ?
O10 Eu1 O5 112.47(9) . 5_576 ?
O9 Eu1 O5 113.39(10) 5_576 5_576 ?
O9 Eu1 O5 66.61(10) . 5_576 ?
O5 Eu1 O5 180.0 . 5_576 ?
O6 Eu1 O7 68.17(10) 5_576 5_576 ?
O6 Eu1 O7 111.83(10) . 5_576 ?
O10 Eu1 O7 112.87(10) 5_576 5_576 ?
O10 Eu1 O7 67.13(10) . 5_576 ?
O9 Eu1 O7 49.19(10) 5_576 5_576 ?
O9 Eu1 O7 130.81(10) . 5_576 ?
O5 Eu1 O7 110.99(9) . 5_576 ?
O5 Eu1 O7 69.01(9) 5_576 5_576 ?
O6 Eu1 O7 111.83(10) 5_576 . ?
O6 Eu1 O7 68.17(10) . . ?
O10 Eu1 O7 67.13(10) 5_576 . ?
O10 Eu1 O7 112.87(10) . . ?
O9 Eu1 O7 130.81(10) 5_576 . ?
O9 Eu1 O7 49.19(10) . . ?
O5 Eu1 O7 69.02(9) . . ?
O5 Eu1 O7 110.99(9) 5_576 . ?
O7 Eu1 O7 180.0 5_576 . ?
O6 Eu1 O12 111.56(9) 5_576 5_576 ?
O6 Eu1 O12 68.44(9) . 5_576 ?
O10 Eu1 O12 49.07(9) 5_576 5_576 ?
O10 Eu1 O12 130.93(9) . 5_576 ?
O9 Eu1 O12 68.73(10) 5_576 5_576 ?
O9 Eu1 O12 111.27(10) . 5_576 ?
O5 Eu1 O12 112.93(9) . 5_576 ?
O5 Eu1 O12 67.07(9) 5_576 5_576 ?
O7 Eu1 O12 67.91(10) 5_576 5_576 ?
O7 Eu1 O12 112.09(10) . 5_576 ?
O6 Eu1 O12 68.44(9) 5_576 . ?
O6 Eu1 O12 111.56(9) . . ?
O10 Eu1 O12 130.93(9) 5_576 . ?
O10 Eu1 O12 49.07(9) . . ?
O9 Eu1 O12 111.27(10) 5_576 . ?
O9 Eu1 O12 68.73(10) . . ?
O5 Eu1 O12 67.07(9) . . ?
O5 Eu1 O12 112.93(9) 5_576 . ?
O7 Eu1 O12 112.09(10) 5_576 . ?
O7 Eu1 O12 67.91(10) . . ?
O12 Eu1 O12 180.0 5_576 . ?
O4 K1 O4 90.52(14) 2_556 . ?
O4 K1 O11 172.01(10) 2_556 1_545 ?
O4 K1 O11 91.23(13) . 1_545 ?
O4 K1 O11 91.23(13) 2_556 2_546 ?
O4 K1 O11 172.01(10) . 2_546 ?
O11 K1 O11 88.11(19) 1_545 2_546 ?
O4 K1 O1 105.85(10) 2_556 2_556 ?
O4 K1 O1 109.24(10) . 2_556 ?
O11 K1 O1 66.24(11) 1_545 2_556 ?
O11 K1 O1 77.74(11) 2_546 2_556 ?
O4 K1 O1 109.24(10) 2_556 . ?
O4 K1 O1 105.84(10) . . ?
O11 K1 O1 77.74(11) 1_545 . ?
O11 K1 O1 66.24(10) 2_546 . ?
O1 K1 O1 129.32(15) 2_556 . ?
O4 K1 O3 104.22(10) 2_556 2_556 ?
O4 K1 O3 65.85(10) . 2_556 ?
O11 K1 O3 69.50(11) 1_545 2_556 ?
O11 K1 O3 121.14(11) 2_546 2_556 ?
O1 K1 O3 43.42(9) 2_556 2_556 ?
O1 K1 O3 145.66(10) . 2_556 ?
O4 K1 O3 65.85(10) 2_556 . ?
O4 K1 O3 104.22(10) . . ?
O11 K1 O3 121.14(11) 1_545 . ?
O11 K1 O3 69.50(11) 2_546 . ?
O1 K1 O3 145.66(10) 2_556 . ?
O1 K1 O3 43.42(9) . . ?
O3 K1 O3 166.66(13) 2_556 . ?
O4 K1 N1 87.49(10) 2_556 . ?
O4 K1 N1 111.15(10) . . ?
O11 K1 N1 99.14(11) 1_545 . ?
O11 K1 N1 61.16(10) 2_546 . ?
O1 K1 N1 137.19(10) 2_556 . ?
O1 K1 N1 22.13(9) . . ?
O3 K1 N1 167.74(11) 2_556 . ?
O3 K1 N1 22.34(9) . . ?
O4 K1 N1 111.15(10) 2_556 2_556 ?
O4 K1 N1 87.49(10) . 2_556 ?
O11 K1 N1 61.16(10) 1_545 2_556 ?
O11 K1 N1 99.14(11) 2_546 2_556 ?
O1 K1 N1 22.13(9) 2_556 2_556 ?
O1 K1 N1 137.19(10) . 2_556 ?
O3 K1 N1 22.34(9) 2_556 2_556 ?
O3 K1 N1 167.74(10) . 2_556 ?
N1 K1 N1 153.99(14) . 2_556 ?
N1 O1 K1 96.9(2) . . ?
O1 N1 O3 120.7(4) . . ?
O1 N1 O2 120.0(4) . . ?
O3 N1 O2 119.2(4) . . ?
O1 N1 K1 61.0(2) . . ?
O3 N1 K1 64.5(2) . . ?
O2 N1 K1 155.2(3) . . ?
O4 N2 O5 122.4(3) . . ?
O4 N2 O6 120.8(3) . . ?
O5 N2 O6 116.8(3) . . ?
O4 N2 Eu1 178.0(3) . . ?
O5 N2 Eu1 58.90(19) . . ?
O6 N2 Eu1 57.91(18) . . ?
N1 O3 K1 93.1(3) . . ?
O8 N3 O7 122.0(4) . . ?
O8 N3 O9 120.9(4) . . ?
O7 N3 O9 117.1(3) . . ?
O8 N3 Eu1 178.1(3) . . ?
O7 N3 Eu1 58.60(19) . . ?
O9 N3 Eu1 58.56(18) . . ?
N2 O4 K1 172.9(3) . . ?
O11 N4 O12 122.5(4) . . ?
O11 N4 O10 120.5(4) . . ?
O12 N4 O10 117.0(3) . . ?
O11 N4 Eu1 178.6(3) . . ?
O12 N4 Eu1 58.84(19) . . ?
O10 N4 Eu1 58.13(18) . . ?
N2 O5 Eu1 96.5(2) . . ?
N2 O6 Eu1 97.4(2) . . ?
N3 O7 Eu1 96.8(2) . . ?
N3 O9 Eu1 96.8(2) . . ?
N4 O10 Eu1 97.3(2) . . ?
N4 O11 K1 160.2(3) . 1_565 ?
N4 O12 Eu1 96.6(2) . . ?
C8 N6 C14 110.8(4) . . ?
C8 N6 C12 111.0(4) . . ?
C14 N6 C12 109.0(4) . . ?
C8 N6 H6 108.6 . . ?
C14 N6 H6 108.6 . . ?
C12 N6 H6 108.6 . . ?
N6 C8 C9 109.7(4) . . ?
N6 C8 H8A 109.7 . . ?
C9 C8 H8A 109.7 . . ?
N6 C8 H8B 109.7 . . ?
C9 C8 H8B 109.7 . . ?
H8A C8 H8B 108.2 . . ?
C8 C9 C10 109.1(4) . . ?
C8 C9 H9A 109.9 . . ?
C10 C9 H9A 109.9 . . ?
C8 C9 H9B 109.9 . . ?
C10 C9 H9B 109.9 . . ?
H9A C9 H9B 108.3 . . ?
C11 C10 C13 109.6(4) . . ?
C11 C10 C9 108.8(4) . . ?
C13 C10 C9 107.8(4) . . ?
C11 C10 H10 110.2 . . ?
C13 C10 H10 110.2 . . ?
C9 C10 H10 110.2 . . ?
C10 C11 C12 109.6(4) . . ?
C10 C11 H11A 109.8 . . ?
C12 C11 H11A 109.8 . . ?
C10 C11 H11B 109.8 . . ?
C12 C11 H11B 109.8 . . ?
H11A C11 H11B 108.2 . . ?
N6 C12 C11 108.8(4) . . ?
N6 C12 H12A 109.9 . . ?
C11 C12 H12A 109.9 . . ?
N6 C12 H12B 109.9 . . ?
C11 C12 H12B 109.9 . . ?
H12A C12 H12B 108.3 . . ?
C10 C13 C14 109.6(4) . . ?
C10 C13 H13A 109.7 . . ?
C14 C13 H13A 109.7 . . ?
C10 C13 H13B 109.7 . . ?
C14 C13 H13B 109.7 . . ?
H13A C13 H13B 108.2 . . ?
N6 C14 C13 108.6(4) . . ?
N6 C14 H14A 110.0 . . ?
C13 C14 H14A 110.0 . . ?
N6 C14 H14B 110.0 . . ?
C13 C14 H14B 110.0 . . ?
H14A C14 H14B 108.3 . . ?
N5 C1 C2 108.5(4) . . ?
N5 C1 H1A 110.0 . . ?
C2 C1 H1A 110.0 . . ?
N5 C1 H1B 110.0 . . ?
C2 C1 H1B 110.0 . . ?
H1A C1 H1B 108.4 . . ?
C3 C2 C1 109.0(4) . . ?
C3 C2 H2A 109.9 . . ?
C1 C2 H2A 109.9 . . ?
C3 C2 H2B 109.9 . . ?
C1 C2 H2B 109.9 . . ?
H2A C2 H2B 108.3 . . ?
C2 C3 C6 109.2(5) . . ?
C2 C3 C4 109.6(4) . . ?
C6 C3 C4 110.0(5) . . ?
C2 C3 H3 109.3 . . ?
C6 C3 H3 109.3 . . ?
C4 C3 H3 109.3 . . ?
C5 C4 C3 109.3(4) . . ?
C5 C4 H4A 109.8 . . ?
C3 C4 H4A 109.8 . . ?
C5 C4 H4B 109.8 . . ?
C3 C4 H4B 109.8 . . ?
H4A C4 H4B 108.3 . . ?
C5 N5 C1 110.3(4) . . ?
C5 N5 C7 109.9(4) . . ?
C1 N5 C7 110.2(4) . . ?
C5 N5 H5 108.8 . . ?
C1 N5 H5 108.8 . . ?
C7 N5 H5 108.8 . . ?
N5 C5 C4 109.1(4) . . ?
N5 C5 H5A 109.9 . . ?
C4 C5 H5A 109.9 . . ?
N5 C5 H5B 109.9 . . ?
C4 C5 H5B 109.9 . . ?
H5A C5 H5B 108.3 . . ?
C7 C6 C3 109.4(5) . . ?
C7 C6 H6A 109.8 . . ?
C3 C6 H6A 109.8 . . ?
C7 C6 H6B 109.8 . . ?
C3 C6 H6B 109.8 . . ?
H6A C6 H6B 108.2 . . ?
C6 C7 N5 109.0(4) . . ?
C6 C7 H7A 109.9 . . ?
N5 C7 H7A 109.9 . . ?
C6 C7 H7B 109.9 . . ?
N5 C7 H7B 109.9 . . ?
H7A C7 H7B 108.3 . . ?

loop_
_geom_bond_atom_site_label_1
_geom_bond_atom_site_label_2
_geom_bond_distance
_geom_bond_site_symmetry_2
_geom_bond_publ_flag
Eu1 O6 2.554(3) 5_576 ?
Eu1 O6 2.554(3) . ?
Eu1 O10 2.567(3) 5_576 ?
Eu1 O10 2.567(3) . ?
Eu1 O9 2.575(3) 5_576 ?
Eu1 O9 2.575(3) . ?
Eu1 O5 2.577(3) . ?
Eu1 O5 2.577(3) 5_576 ?
Eu1 O7 2.577(3) 5_576 ?
Eu1 O7 2.577(3) . ?
Eu1 O12 2.582(3) 5_576 ?
Eu1 O12 2.583(3) . ?
K1 O4 2.760(3) 2_556 ?
K1 O4 2.760(3) . ?
K1 O11 2.775(4) 1_545 ?
K1 O11 2.775(4) 2_546 ?
K1 O1 2.877(3) 2_556 ?
K1 O1 2.877(3) . ?
K1 O3 2.953(4) 2_556 ?
K1 O3 2.953(4) . ?
K1 N1 3.266(4) . ?
K1 N1 3.266(4) 2_556 ?
O1 N1 1.240(5) . ?
N1 O3 1.244(5) . ?
N1 O2 1.246(5) . ?
N2 O4 1.218(4) . ?
N2 O5 1.254(4) . ?
N2 O6 1.261(4) . ?
N3 O8 1.227(5) . ?
N3 O7 1.254(4) . ?
N3 O9 1.259(4) . ?
N4 O11 1.220(4) . ?
N4 O12 1.252(4) . ?
N4 O10 1.256(4) . ?
O11 K1 2.775(4) 1_565 ?
N6 C8 1.474(5) . ?
N6 C14 1.481(6) . ?
N6 C12 1.489(7) . ?
N6 H6 0.9800 . ?
C8 C9 1.509(7) . ?
C8 H8A 0.9700 . ?
C8 H8B 0.9700 . ?
C9 C10 1.527(6) . ?
C9 H9A 0.9700 . ?
C9 H9B 0.9700 . ?
C10 C11 1.499(7) . ?
C10 C13 1.511(6) . ?
C10 H10 0.9800 . ?
C11 C12 1.526(8) . ?
C11 H11A 0.9700 . ?
C11 H11B 0.9700 . ?
C12 H12A 0.9700 . ?
C12 H12B 0.9700 . ?
C13 C14 1.522(7) . ?
C13 H13A 0.9700 . ?
C13 H13B 0.9700 . ?
C14 H14A 0.9700 . ?
C14 H14B 0.9700 . ?
C1 N5 1.502(6) . ?
C1 C2 1.512(7) . ?
C1 H1A 0.9700 . ?
C1 H1B 0.9700 . ?
C2 C3 1.499(7) . ?
C2 H2A 0.9700 . ?
C2 H2B 0.9700 . ?
C3 C6 1.500(8) . ?
C3 C4 1.509(7) . ?
C3 H3 0.9800 . ?
C4 C5 1.494(7) . ?
C4 H4A 0.9700 . ?
C4 H4B 0.9700 . ?
N5 C5 1.477(6) . ?
N5 C7 1.509(6) . ?
N5 H5 0.9800 . ?
C5 H5A 0.9700 . ?
C5 H5B 0.9700 . ?
C6 C7 1.488(9) . ?
C6 H6A 0.9700 . ?
C6 H6B 0.9700 . ?
C7 H7A 0.9700 . ?
C7 H7B 0.9700 . ?

loop_
_geom_hbond_atom_site_label_D
_geom_hbond_atom_site_label_H
_geom_hbond_atom_site_label_A
_geom_hbond_distance_DH
_geom_hbond_distance_HA
_geom_hbond_distance_DA
_geom_hbond_angle_DHA
_geom_hbond_site_symmetry_A
N5 H5 O3 0.98 2.01 2.963(6) 164.7 6_565
N6 H6 O1 0.98 2.00 2.941(5) 159.2 1_565
N6 H6 N1 0.98 2.43 3.374(5) 162.0 1_565
N6 H6 O2 0.98 2.30 3.043(5) 132.2 1_565
C8 H8A O2 0.97 2.57 3.364(6) 139.6 7_565
C12 H12A O10 0.97 2.51 3.424(6) 157.1 2_556
C14 H14A O12 0.97 2.61 3.569(7) 168.1 .
C14 H14B O5 0.97 2.49 3.386(7) 154.0 2_556
C1 H1B O9 0.97 2.56 3.465(6) 155.5 1_545
N5 H5 N1 0.98 2.45 3.406(6) 164.9 6_565
N5 H5 O2 0.98 2.32 3.101(5) 135.6 6_565
N5 H5 O3 0.98 2.01 2.963(6) 164.7 6_565
C5 H5A O10 0.97 2.66 3.566(6) 156.0 5_576
C6 H6A O12 0.97 2.57 3.506(7) 162.5 1_545
C6 H6B O4 0.97 2.65 3.580(7) 160.4 .
C7 H7A O6 0.97 2.59 3.391(6) 140.0 .
C7 H7B O6 0.97 2.42 3.361(6) 164.3 5_566
N6 H6 O1 0.98 2.00 2.941(5) 159.2 1_565
N6 H6 N1 0.98 2.43 3.374(5) 162.0 1_565
N6 H6 O2 0.98 2.30 3.043(5) 132.2 1_565
C8 H8A O2 0.97 2.57 3.364(6) 139.6 7_565
C12 H12A O10 0.97 2.51 3.424(6) 157.1 2_556
C14 H14A O12 0.97 2.61 3.569(7) 168.1 .
C14 H14B O5 0.97 2.49 3.386(7) 154.0 2_556
C1 H1B O9 0.97 2.56 3.465(6) 155.5 1_545
N5 H5 N1 0.98 2.45 3.406(6) 164.9 6_565
N5 H5 O2 0.98 2.32 3.101(5) 135.6 6_565
N5 H5 O3 0.98 2.01 2.963(6) 164.7 6_565
C6 H6A O12 0.97 2.57 3.506(7) 162.5 1_545
C6 H6B O4 0.97 2.65 3.580(7) 160.4 .
C7 H7A O6 0.97 2.59 3.391(6) 140.0 .
C7 H7B O6 0.97 2.42 3.361(6) 164.3 5_566

loop_
_geom_torsion_atom_site_label_1
_geom_torsion_atom_site_label_2
_geom_torsion_atom_site_label_3
_geom_torsion_atom_site_label_4
_geom_torsion
_geom_torsion_site_symmetry_1
_geom_torsion_site_symmetry_2
_geom_torsion_site_symmetry_3
_geom_torsion_site_symmetry_4
_geom_torsion_publ_flag
K1 O1 N1 O3 -25.7(4) . . . . ?
K1 O1 N1 O2 151.4(3) . . . . ?
O1 N1 O3 K1 24.8(4) . . . . ?
O2 N1 O3 K1 -152.3(3) . . . . ?
O4 N2 O5 Eu1 -178.2(3) . . . . ?
O6 N2 O5 Eu1 1.7(4) . . . . ?
O4 N2 O6 Eu1 178.2(3) . . . . ?
O5 N2 O6 Eu1 -1.8(4) . . . . ?
O8 N3 O7 Eu1 -177.9(4) . . . . ?
O9 N3 O7 Eu1 2.1(4) . . . . ?
O8 N3 O9 Eu1 177.9(4) . . . . ?
O7 N3 O9 Eu1 -2.1(4) . . . . ?
O11 N4 O10 Eu1 -179.6(4) . . . . ?
O12 N4 O10 Eu1 1.1(4) . . . . ?
O12 N4 O11 K1 12.0(13) . . . 1_565 ?
O10 N4 O11 K1 -167.2(8) . . . 1_565 ?
O11 N4 O12 Eu1 179.6(4) . . . . ?
O10 N4 O12 Eu1 -1.1(4) . . . . ?
C14 N6 C8 C9 -64.9(5) . . . . ?
C12 N6 C8 C9 56.5(6) . . . . ?
N6 C8 C9 C10 6.4(6) . . . . ?
C8 C9 C10 C11 -63.2(5) . . . . ?
C8 C9 C10 C13 55.5(6) . . . . ?
C13 C10 C11 C12 -61.4(6) . . . . ?
C9 C10 C11 C12 56.2(6) . . . . ?
C8 N6 C12 C11 -63.2(6) . . . . ?
C14 N6 C12 C11 59.1(6) . . . . ?
C10 C11 C12 N6 4.7(7) . . . . ?
C11 C10 C13 C14 53.8(6) . . . . ?
C9 C10 C13 C14 -64.4(6) . . . . ?
C8 N6 C14 C13 55.7(6) . . . . ?
C12 N6 C14 C13 -66.8(6) . . . . ?
C10 C13 C14 N6 8.7(6) . . . . ?
N5 C1 C2 C3 1.4(6) . . . . ?
C1 C2 C3 C6 60.0(6) . . . . ?
C1 C2 C3 C4 -60.5(6) . . . . ?
C2 C3 C4 C5 59.3(6) . . . . ?
C6 C3 C4 C5 -60.8(6) . . . . ?
C2 C1 N5 C5 60.4(5) . . . . ?
C2 C1 N5 C7 -61.1(5) . . . . ?
C1 N5 C5 C4 -62.2(5) . . . . ?
C7 N5 C5 C4 59.5(5) . . . . ?
C3 C4 C5 N5 1.8(6) . . . . ?
C2 C3 C6 C7 -63.0(6) . . . . ?
C4 C3 C6 C7 57.3(6) . . . . ?
C3 C6 C7 N5 3.2(6) . . . . ?
C5 N5 C7 C6 -63.0(6) . . . . ?
C1 N5 C7 C6 58.7(6) . . . . ?
